data_4105454
loop_
_publ_author_name
'Jan J. Weigand'
'Neil Burford'
'Reagan J. Davidson'
'T. Stanley Cameron'
'Patrick Seelheim'

_publ_contact_author_address
;
Institut fr Anorganische und Analytische Chemie
Corrensstrasse 30
WWU Mnster
D-48149 Mnster
Germany
;
_publ_contact_author_email jweigand@uni-muenster.de
_publ_contact_author_fax '+49 (251) 83-33108'
_publ_contact_author_name 'Jan J. Weigand'
_publ_contact_author_phone '+49 (251) 83-36074 '
_publ_section_title
;
 New Synthetic Procedures to Catena-Phosphorus Cations: Preparation and
 Dissociation of the First cyclo-Phosphino-halophosphonium Salts
;
_journal_name_full 'Journal of the American Chemical Society'
_journal_page_first 17943
_journal_page_last 17953
_journal_paper_doi 10.1021/ja907693f
_journal_volume 131
_journal_year 2009
_chemical_formula_moiety 'C12 H27 P3, 2(Cl4 Ga)'
_chemical_formula_sum 'C12 H27 Cl8 Ga2 P3'
_chemical_formula_weight 687.29
_chemical_name_systematic
;
 ?
;
_space_group_IT_number 29
_symmetry_cell_setting orthorhombic
_symmetry_space_group_name_Hall 'P 2c -2ac'
_symmetry_space_group_name_H-M 'P c a 21'
_atom_sites_solution_hydrogens geom
_atom_sites_solution_primary direct
_atom_sites_solution_secondary difmap
_audit_creation_method SHELXL-97
_audit_update_record
;
2009-08-22 # Formatted by publCIF
;
_cell_angle_alpha 90.00
_cell_angle_beta 90.00
_cell_angle_gamma 90.00
_cell_formula_units_Z 4
_cell_length_a 12.2913(4)
_cell_length_b 14.8034(5)
_cell_length_c 14.9881(6)
_cell_measurement_reflns_used 900
_cell_measurement_temperature 153(2)
_cell_measurement_theta_max 22.5
_cell_measurement_theta_min 1
_cell_volume 2727.13(17)
_computing_cell_refinement 'APEX2(Bruker AXS, 2007)'
_computing_data_collection 'APEX2(Bruker AXS, 2007)'
_computing_data_reduction 'SAINT,SADABS (Bruker AXS, 2007 )'
_computing_molecular_graphics
;
ORTEP3,L.J. Farrugia, J. Appl. Cryst. (1997) 30, 565
;
_computing_structure_refinement
;
SHELXL-97, G. M. Sheldrick, Acta Cryst. (2008) A64, 112-122
;
_computing_structure_solution
;
SHELXS-97 , G. M. Sheldrick, Acta Cryst. (2008) A64, 112-122
;
_diffrn_ambient_temperature 153(1)
_diffrn_detector_area_resol_mean 80
_diffrn_measured_fraction_theta_full 0.999
_diffrn_measured_fraction_theta_max 0.998
_diffrn_measurement_device_type 'CCD area detector'
_diffrn_measurement_method 'Omega and Phi scans'
_diffrn_radiation_monochromator graphite
_diffrn_radiation_source 'rotating anode'
_diffrn_radiation_type MoK\a
_diffrn_radiation_wavelength 0.71073
_diffrn_reflns_av_R_equivalents 0.0328
_diffrn_reflns_av_sigmaI/netI 0.0322
_diffrn_reflns_limit_h_max 16
_diffrn_reflns_limit_h_min -16
_diffrn_reflns_limit_k_max 20
_diffrn_reflns_limit_k_min -20
_diffrn_reflns_limit_l_max 17
_diffrn_reflns_limit_l_min -20
_diffrn_reflns_number 12814
_diffrn_reflns_theta_full 25.00
_diffrn_reflns_theta_max 29.12
_diffrn_reflns_theta_min 2.55
_exptl_absorpt_coefficient_mu 2.935
_exptl_absorpt_correction_T_max 0.7703
_exptl_absorpt_correction_T_min 0.6773
_exptl_absorpt_correction_type multi-scan
_exptl_absorpt_process_details
;
 Corrections were done with the SADABS program, utilizing the none merged
 raw data obtained from the integration process. Integration and final cell
 refinement were done with SAINT.

 SADABS reports ratio of Tmin/Tmax = 0.772623

;
_exptl_crystal_colour colourless
_exptl_crystal_density_diffrn 1.674
_exptl_crystal_description block
_exptl_crystal_F_000 1368
_exptl_crystal_size_max 0.14
_exptl_crystal_size_mid 0.11
_exptl_crystal_size_min 0.09
_refine_diff_density_max 0.634
_refine_diff_density_min -0.533
_refine_diff_density_rms 0.074
_refine_ls_abs_structure_details 'Flack H D (1983), Acta Cryst. A39, 876-881'
_refine_ls_abs_structure_Flack 0.456(18)
_refine_ls_extinction_method none
_refine_ls_goodness_of_fit_ref 1.026
_refine_ls_hydrogen_treatment noref
_refine_ls_matrix_type full
_refine_ls_number_parameters 231
_refine_ls_number_reflns 3810
_refine_ls_number_restraints 1
_refine_ls_restrained_S_all 1.025
_refine_ls_R_factor_all 0.0298
_refine_ls_R_factor_gt 0.0259
_refine_ls_shift/su_max 0.001
_refine_ls_shift/su_mean 0.000
_refine_ls_structure_factor_coef Fsqd
_refine_ls_weighting_details 'calc w=1/[\s2^(Fo2^)+(0.0265P)2^+0.5136P] where P=(Fo2^+2Fc2^)/3'
_refine_ls_weighting_scheme calc
_refine_ls_wR_factor_gt 0.0562
_refine_ls_wR_factor_ref 0.0579
_reflns_number_gt 3512
_reflns_number_total 3810
_reflns_threshold_expression >2sigma(I)
_cod_data_source_file ja907693f_si_006.cif
_cod_data_source_block sad
_cod_original_sg_symbol_H-M 'P c a 21 '
_cod_database_code 4105454

loop_
_symmetry_equiv_pos_as_xyz
'x, y, z'
'-x, -y, z+1/2'
'-x+1/2, y, z+1/2'
'x+1/2, -y, z'

loop_
_atom_site_label
_atom_site_type_symbol
_atom_site_fract_x
_atom_site_fract_y
_atom_site_fract_z
_atom_site_U_iso_or_equiv
_atom_site_adp_type
_atom_site_occupancy
_atom_site_symmetry_multiplicity
_atom_site_calc_flag
_atom_site_refinement_flags
P1 P 0.11391(7) 0.31392(6) 0.02679(7) 0.01938(17) Uani 1 1 d .
P2 P 0.00636(7) 0.20398(6) -0.01569(7) 0.02154(18) Uani 1 1 d .
P3 P 0.01572(7) 0.33225(5) 0.14929(7) 0.01856(16) Uani 1 1 d .
C1 C 0.2438(3) 0.2561(2) 0.0585(2) 0.0199(6) Uani 1 1 d .
H1 H 0.2293 0.2070 0.1027 0.024 Uiso 1 1 calc R
C2 C 0.3209(3) 0.3269(3) 0.0984(3) 0.0315(8) Uani 1 1 d .
H2A H 0.3288 0.3781 0.0564 0.038 Uiso 1 1 calc R
H2B H 0.2899 0.3504 0.1548 0.038 Uiso 1 1 calc R
C3 C 0.4325(3) 0.2852(3) 0.1167(3) 0.0357(9) Uani 1 1 d .
H3A H 0.4254 0.2374 0.1626 0.043 Uiso 1 1 calc R
H3B H 0.4822 0.3322 0.1402 0.043 Uiso 1 1 calc R
C4 C 0.4810(3) 0.2445(3) 0.0317(3) 0.0382(10) Uani 1 1 d .
H4A H 0.4954 0.2932 -0.0120 0.046 Uiso 1 1 calc R
H4B H 0.5511 0.2149 0.0459 0.046 Uiso 1 1 calc R
C5 C 0.4040(3) 0.1758(3) -0.0091(3) 0.0366(9) Uani 1 1 d .
H5A H 0.3960 0.1240 0.0321 0.044 Uiso 1 1 calc R
H5B H 0.4353 0.1530 -0.0656 0.044 Uiso 1 1 calc R
C6 C 0.2921(3) 0.2167(3) -0.0275(2) 0.0280(8) Uani 1 1 d .
H6A H 0.2429 0.1695 -0.0513 0.034 Uiso 1 1 calc R
H6B H 0.2987 0.2649 -0.0729 0.034 Uiso 1 1 calc R
C7 C -0.1213(3) 0.2429(2) 0.0298(2) 0.0220(7) Uani 1 1 d .
H7A H -0.1467 0.2963 -0.0041 0.026 Uiso 1 1 calc R
H7B H -0.1769 0.1948 0.0239 0.026 Uiso 1 1 calc R
C8 C -0.1075(3) 0.2680(2) 0.1285(2) 0.0242(7) Uani 1 1 d .
H8A H -0.1057 0.2120 0.1646 0.029 Uiso 1 1 calc R
H8B H -0.1711 0.3039 0.1480 0.029 Uiso 1 1 calc R
C9 C 0.0008(3) 0.2038(3) -0.1352(3) 0.0353(9) Uani 1 1 d .
H9A H -0.0531 0.1594 -0.1553 0.053 Uiso 1 1 calc R
H9B H 0.0724 0.1879 -0.1592 0.053 Uiso 1 1 calc R
H9C H -0.0201 0.2640 -0.1564 0.053 Uiso 1 1 calc R
C10 C 0.0381(3) 0.0934(2) 0.0259(3) 0.0325(9) Uani 1 1 d .
H10A H 0.1090 0.0743 0.0026 0.049 Uiso 1 1 calc R
H10B H -0.0180 0.0507 0.0066 0.049 Uiso 1 1 calc R
H10C H 0.0408 0.0950 0.0913 0.049 Uiso 1 1 calc R
C11 C -0.0151(3) 0.4499(2) 0.1581(3) 0.0316(9) Uani 1 1 d .
H11A H 0.0519 0.4838 0.1697 0.047 Uiso 1 1 calc R
H11B H -0.0665 0.4595 0.2071 0.047 Uiso 1 1 calc R
H11C H -0.0477 0.4709 0.1021 0.047 Uiso 1 1 calc R
C12 C 0.0742(3) 0.2957(2) 0.2519(3) 0.0287(8) Uani 1 1 d .
H12A H 0.0239 0.3087 0.3010 0.043 Uiso 1 1 calc R
H12B H 0.1430 0.3277 0.2620 0.043 Uiso 1 1 calc R
H12C H 0.0880 0.2305 0.2493 0.043 Uiso 1 1 calc R
Ga1 Ga 0.78361(3) 0.03119(2) 0.28175(4) 0.02230(9) Uani 1 1 d .
Cl1 Cl 0.73481(10) 0.04894(7) 0.42024(7) 0.0397(2) Uani 1 1 d .
Cl2 Cl 0.95626(8) 0.06002(7) 0.27164(9) 0.0422(2) Uani 1 1 d .
Cl3 Cl 0.69049(8) 0.11392(7) 0.19074(8) 0.0370(2) Uani 1 1 d .
Cl4 Cl 0.75852(8) -0.11053(6) 0.24939(8) 0.0360(2) Uani 1 1 d .
Ga2 Ga 0.24552(3) 0.54293(3) 0.39810(4) 0.02539(9) Uani 1 1 d .
Cl5 Cl 0.31194(7) 0.43006(6) 0.32334(7) 0.02898(18) Uani 1 1 d .
Cl6 Cl 0.07133(8) 0.52524(10) 0.40515(10) 0.0563(3) Uani 1 1 d .
Cl7 Cl 0.28380(12) 0.66918(8) 0.33124(9) 0.0586(4) Uani 1 1 d .
Cl8 Cl 0.30447(9) 0.55434(7) 0.53405(7) 0.0333(2) Uani 1 1 d .

loop_
_atom_site_aniso_label
_atom_site_aniso_U_11
_atom_site_aniso_U_22
_atom_site_aniso_U_33
_atom_site_aniso_U_23
_atom_site_aniso_U_13
_atom_site_aniso_U_12
P1 0.0206(4) 0.0206(4) 0.0169(4) -0.0010(3) 0.0021(3) -0.0010(3)
P2 0.0218(4) 0.0240(4) 0.0188(4) -0.0052(3) 0.0000(3) 0.0000(3)
P3 0.0204(4) 0.0184(4) 0.0169(4) -0.0018(3) 0.0021(4) -0.0009(3)
C1 0.0196(15) 0.0240(16) 0.0163(14) 0.0012(12) 0.0006(14) 0.0000(13)
C2 0.0245(17) 0.039(2) 0.031(2) -0.0119(17) -0.0004(16) -0.0049(16)
C3 0.0244(18) 0.044(2) 0.039(2) -0.0028(18) -0.0061(18) -0.0042(17)
C4 0.0201(17) 0.053(3) 0.042(2) 0.007(2) 0.0031(17) 0.0050(18)
C5 0.0280(19) 0.043(2) 0.039(2) -0.0055(19) -0.0016(19) 0.0117(17)
C6 0.0271(18) 0.036(2) 0.0205(18) -0.0046(15) 0.0010(15) 0.0062(16)
C7 0.0177(15) 0.0249(16) 0.0234(17) -0.0018(14) 0.0005(13) 0.0007(13)
C8 0.0205(16) 0.0312(17) 0.0209(18) -0.0042(14) 0.0039(13) -0.0064(14)
C9 0.031(2) 0.053(3) 0.0218(19) -0.0095(17) -0.0004(17) -0.0032(19)
C10 0.0324(19) 0.0214(16) 0.044(2) -0.0012(16) -0.0003(18) 0.0022(15)
C11 0.043(2) 0.0187(15) 0.033(2) -0.0030(15) 0.0128(19) 0.0033(15)
C12 0.0301(18) 0.0321(18) 0.0239(17) 0.0014(15) -0.0011(16) 0.0013(15)
Ga1 0.02340(18) 0.02086(16) 0.02265(19) -0.00044(16) 0.00033(17) -0.00054(14)
Cl1 0.0538(6) 0.0403(5) 0.0249(5) -0.0035(4) 0.0053(5) 0.0168(5)
Cl2 0.0258(4) 0.0477(5) 0.0531(7) 0.0122(5) -0.0032(5) -0.0071(4)
Cl3 0.0326(5) 0.0409(5) 0.0376(5) 0.0154(4) -0.0038(4) 0.0003(4)
Cl4 0.0416(5) 0.0244(4) 0.0419(6) -0.0102(4) -0.0061(4) -0.0002(4)
Ga2 0.02273(18) 0.03253(19) 0.02091(19) 0.00381(17) 0.00265(16) 0.00449(16)
Cl5 0.0272(4) 0.0344(4) 0.0253(4) -0.0051(4) -0.0001(4) -0.0017(4)
Cl6 0.0189(4) 0.0954(10) 0.0545(7) -0.0193(7) -0.0018(5) 0.0058(5)
Cl7 0.0888(10) 0.0393(6) 0.0476(7) 0.0182(5) 0.0340(7) 0.0178(6)
Cl8 0.0363(5) 0.0347(5) 0.0290(5) -0.0054(4) -0.0071(4) 0.0054(4)

loop_
_atom_type_symbol
_atom_type_description
_atom_type_scat_dispersion_real
_atom_type_scat_dispersion_imag
_atom_type_scat_source
C C 0.0033 0.0016 'International Tables Vol C Tables 4.2.6.8 and 6.1.1.4'
H H 0.0000 0.0000 'International Tables Vol C Tables 4.2.6.8 and 6.1.1.4'
Cl Cl 0.1484 0.1585 'International Tables Vol C Tables 4.2.6.8 and 6.1.1.4'
Ga Ga 0.2307 1.6083 'International Tables Vol C Tables 4.2.6.8 and 6.1.1.4'
P P 0.1023 0.0942 'International Tables Vol C Tables 4.2.6.8 and 6.1.1.4'

loop_
_geom_angle_atom_site_label_1
_geom_angle_atom_site_label_2
_geom_angle_atom_site_label_3
_geom_angle
C1 P1 P2 104.42(11)
C1 P1 P3 108.09(11)
P2 P1 P3 90.18(4)
C9 P2 C10 110.8(2)
C9 P2 C7 110.13(18)
C10 P2 C7 110.44(18)
C9 P2 P1 108.33(15)
C10 P2 P1 116.43(14)
C7 P2 P1 100.23(12)
C12 P3 C11 108.57(19)
C12 P3 C8 109.00(17)
C11 P3 C8 110.26(19)
C12 P3 P1 117.30(13)
C11 P3 P1 107.23(14)
C8 P3 P1 104.36(11)
C2 C1 C6 110.5(3)
C2 C1 P1 108.3(2)
C6 C1 P1 106.9(2)
C2 C1 H1 110.4
C6 C1 H1 110.4
P1 C1 H1 110.4
C3 C2 C1 110.4(3)
C3 C2 H2A 109.6
C1 C2 H2A 109.6
C3 C2 H2B 109.6
C1 C2 H2B 109.6
H2A C2 H2B 108.1
C2 C3 C4 111.1(3)
C2 C3 H3A 109.4
C4 C3 H3A 109.4
C2 C3 H3B 109.4
C4 C3 H3B 109.4
H3A C3 H3B 108.0
C5 C4 C3 110.8(3)
C5 C4 H4A 109.5
C3 C4 H4A 109.5
C5 C4 H4B 109.5
C3 C4 H4B 109.5
H4A C4 H4B 108.1
C4 C5 C6 111.7(3)
C4 C5 H5A 109.3
C6 C5 H5A 109.3
C4 C5 H5B 109.3
C6 C5 H5B 109.3
H5A C5 H5B 107.9
C5 C6 C1 110.3(3)
C5 C6 H6A 109.6
C1 C6 H6A 109.6
C5 C6 H6B 109.6
C1 C6 H6B 109.6
H6A C6 H6B 108.1
C8 C7 P2 110.1(2)
C8 C7 H7A 109.6
P2 C7 H7A 109.6
C8 C7 H7B 109.6
P2 C7 H7B 109.6
H7A C7 H7B 108.1
C7 C8 P3 112.6(2)
C7 C8 H8A 109.1
P3 C8 H8A 109.1
C7 C8 H8B 109.1
P3 C8 H8B 109.1
H8A C8 H8B 107.8
P2 C9 H9A 109.5
P2 C9 H9B 109.5
H9A C9 H9B 109.5
P2 C9 H9C 109.5
H9A C9 H9C 109.5
H9B C9 H9C 109.5
P2 C10 H10A 109.5
P2 C10 H10B 109.5
H10A C10 H10B 109.5
P2 C10 H10C 109.5
H10A C10 H10C 109.5
H10B C10 H10C 109.5
P3 C11 H11A 109.5
P3 C11 H11B 109.5
H11A C11 H11B 109.5
P3 C11 H11C 109.5
H11A C11 H11C 109.5
H11B C11 H11C 109.5
P3 C12 H12A 109.5
P3 C12 H12B 109.5
H12A C12 H12B 109.5
P3 C12 H12C 109.5
H12A C12 H12C 109.5
H12B C12 H12C 109.5
Cl3 Ga1 Cl2 111.25(5)
Cl3 Ga1 Cl4 109.31(5)
Cl2 Ga1 Cl4 108.23(4)
Cl3 Ga1 Cl1 112.80(5)
Cl2 Ga1 Cl1 108.20(5)
Cl4 Ga1 Cl1 106.85(5)
Cl6 Ga2 Cl8 107.14(6)
Cl6 Ga2 Cl5 107.74(5)
Cl8 Ga2 Cl5 114.78(4)
Cl6 Ga2 Cl7 109.97(6)
Cl8 Ga2 Cl7 107.10(5)
Cl5 Ga2 Cl7 110.03(5)

loop_
_geom_bond_atom_site_label_1
_geom_bond_atom_site_label_2
_geom_bond_distance
P1 C1 1.873(3)
P1 P2 2.1913(12)
P1 P3 2.2138(12)
P2 C9 1.792(4)
P2 C10 1.795(4)
P2 C7 1.806(3)
P3 C12 1.783(4)
P3 C11 1.787(3)
P3 C8 1.815(3)
C1 C2 1.534(5)
C1 C6 1.534(5)
C1 H1 1.0000
C2 C3 1.530(5)
C2 H2A 0.9900
C2 H2B 0.9900
C3 C4 1.530(6)
C3 H3A 0.9900
C3 H3B 0.9900
C4 C5 1.518(6)
C4 H4A 0.9900
C4 H4B 0.9900
C5 C6 1.528(5)
C5 H5A 0.9900
C5 H5B 0.9900
C6 H6A 0.9900
C6 H6B 0.9900
C7 C8 1.535(5)
C7 H7A 0.9900
C7 H7B 0.9900
C8 H8A 0.9900
C8 H8B 0.9900
C9 H9A 0.9800
C9 H9B 0.9800
C9 H9C 0.9800
C10 H10A 0.9800
C10 H10B 0.9800
C10 H10C 0.9800
C11 H11A 0.9800
C11 H11B 0.9800
C11 H11C 0.9800
C12 H12A 0.9800
C12 H12B 0.9800
C12 H12C 0.9800
Ga1 Cl3 2.1610(11)
Ga1 Cl2 2.1698(10)
Ga1 Cl4 2.1753(10)
Ga1 Cl1 2.1765(13)
Ga2 Cl6 2.1596(11)
Ga2 Cl8 2.1691(13)
Ga2 Cl5 2.1712(11)
Ga2 Cl7 2.1723(12)
